data_7040051
loop_
_publ_author_name
'Petzold, Holm'
'Djomgoue, Paul'
'H\"orner, Gerald'
'Speck, J Matth\"aus'
'R\"uffer, Tobias'
'Schaarschmidt, Dieter'

_publ_section_title
;
 (1)H NMR spectroscopic elucidation in solution of the kinetics and
 thermodynamics of spin crossover for an exceptionally robust Fe(2+)
 complex.
;
_journal_issue 35
_journal_name_full 'Dalton transactions (Cambridge, England : 2003)'
_journal_page_first 13798
_journal_page_last 13809
_journal_paper_doi 10.1039/c6dt01895e
_journal_volume 45
_journal_year 2016
_chemical_formula_moiety '2(C32 H30 Fe N6), 0.217(C4 H6 N2), 4(B F4), 0.566(C2 H3 N)'
_chemical_formula_sum 'C66 H63 B4 F16 Fe2 N13'
_chemical_formula_weight 1497.23
_chemical_name_common 'Complex [Fe(cis-5)][(BF4)2]'
_chemical_name_systematic
;
 ?
;
_space_group_crystal_system monoclinic
_space_group_IT_number 15
_space_group_name_Hall '-C 2yc'
_space_group_name_H-M_alt 'C 1 2/c 1'
_symmetry_space_group_name_Hall '-C 2yc'
_symmetry_space_group_name_H-M 'C 1 2/c 1'
_atom_sites_solution_hydrogens mixed
_audit_creation_method SHELXL-2013
_audit_update_record
;
2016-07-14 deposited with the CCDC.
2016-07-27 downloaded from the CCDC.
;
_cell_angle_alpha 90
_cell_angle_beta 107.983(10)
_cell_angle_gamma 90
_cell_formula_units_Z 4
_cell_length_a 36.181(3)
_cell_length_b 10.2086(6)
_cell_length_c 19.477(2)
_cell_measurement_reflns_used 7279
_cell_measurement_temperature 150
_cell_measurement_theta_max 25.0047
_cell_measurement_theta_min 3.0841
_cell_volume 6842.5(11)
_computing_cell_refinement
;
CrysAlisPro, Agilent Technologies,
Version 1.171.35.19 (release 27-10-2011 CrysAlis171 .NET)
(compiled Oct 27 2011,15:02:11)
;
_computing_data_collection
;
CrysAlisPro, Agilent Technologies,
Version 1.171.35.19 (release 27-10-2011 CrysAlis171 .NET)
(compiled Oct 27 2011,15:02:11)
;
_computing_data_reduction
;
CrysAlisPro, Agilent Technologies,
Version 1.171.35.19 (release 27-10-2011 CrysAlis171 .NET)
(compiled Oct 27 2011,15:02:11)
;
_computing_structure_refinement 'SHELXL-2013 (Sheldrick, 2013)'
_computing_structure_solution 'SHELXS-97 (Sheldrick, 1990)'
_diffrn_ambient_temperature 150
_diffrn_measured_fraction_theta_full 0.996
_diffrn_measured_fraction_theta_max 0.996
_diffrn_measurement_device_type 'oxford gemini s'
_diffrn_measurement_method '\w scans'
_diffrn_radiation_type MoK\a
_diffrn_radiation_wavelength 0.71073
_diffrn_reflns_av_R_equivalents 0.1108
_diffrn_reflns_av_unetI/netI 0.0674
_diffrn_reflns_Laue_measured_fraction_full 0.996
_diffrn_reflns_Laue_measured_fraction_max 0.996
_diffrn_reflns_limit_h_max 41
_diffrn_reflns_limit_h_min -42
_diffrn_reflns_limit_k_max 12
_diffrn_reflns_limit_k_min -10
_diffrn_reflns_limit_l_max 19
_diffrn_reflns_limit_l_min -23
_diffrn_reflns_number 23852
_diffrn_reflns_point_group_measured_fraction_full 0.996
_diffrn_reflns_point_group_measured_fraction_max 0.996
_diffrn_reflns_theta_full 25.000
_diffrn_reflns_theta_max 24.990
_diffrn_reflns_theta_min 3.090
_exptl_absorpt_coefficient_mu 0.519
_exptl_absorpt_correction_T_max 1
_exptl_absorpt_correction_T_min 0.79441
_exptl_absorpt_correction_type multi-scan
_exptl_absorpt_process_details
;
CrysAlisPro, Agilent Technologies,
Version 1.171.35.19 (release 27-10-2011 CrysAlis171 .NET)
(compiled Oct 27 2011,15:02:11)
Empirical absorption correction using spherical harmonics,
 implemented in SCALE3 ABSPACK scaling algorithm.
;
_exptl_crystal_colour red
_exptl_crystal_density_diffrn 1.453
_exptl_crystal_description block
_exptl_crystal_F_000 3064
_exptl_crystal_size_max 0.4
_exptl_crystal_size_mid 0.4
_exptl_crystal_size_min 0.1
_refine_diff_density_max 0.510
_refine_diff_density_min -0.496
_refine_diff_density_rms 0.071
_refine_ls_extinction_method none
_refine_ls_goodness_of_fit_ref 1.053
_refine_ls_hydrogen_treatment mixed
_refine_ls_matrix_type full
_refine_ls_number_parameters 523
_refine_ls_number_reflns 6002
_refine_ls_number_restraints 54
_refine_ls_restrained_S_all 1.069
_refine_ls_R_factor_all 0.0842
_refine_ls_R_factor_gt 0.0701
_refine_ls_shift/su_max 0.001
_refine_ls_shift/su_mean 0.000
_refine_ls_structure_factor_coef Fsqd
_refine_ls_weighting_details 'w=1/[\s^2^(Fo^2^)+(0.1401P)^2^] where P=(Fo^2^+2Fc^2^)/3'
_refine_ls_weighting_scheme calc
_refine_ls_wR_factor_gt 0.1970
_refine_ls_wR_factor_ref 0.2144
_reflns_Friedel_coverage 0.000
_reflns_number_gt 4682
_reflns_number_total 6002
_reflns_threshold_expression 'I > 2\s(I)'
_cod_data_source_file c6dt01895e2.cif
_cod_data_source_block shelx
_cod_depositor_comments 'Adding full bibliography for 7040051--7040055.cif.'
_cod_original_cell_volume 6842.4(11)
_cod_database_code 7040051
_shelx_space_group_comment
;
The symmetry employed for this shelxl refinement is uniquely defined
by the following loop, which should always be used as a source of
symmetry information in preference to the above space-group names.
They are only intended as comments.
;
_shelxl_version_number 2013-4

loop_
_space_group_symop_operation_xyz
'x, y, z'
'-x, y, -z+1/2'
'x+1/2, y+1/2, z'
'-x+1/2, y+1/2, -z+1/2'
'-x, -y, -z'
'x, -y, z-1/2'
'-x+1/2, -y+1/2, -z'
'x+1/2, -y+1/2, z-1/2'

loop_
_atom_site_label
_atom_site_type_symbol
_atom_site_fract_x
_atom_site_fract_y
_atom_site_fract_z
_atom_site_U_iso_or_equiv
_atom_site_adp_type
_atom_site_occupancy
_atom_site_site_symmetry_order
_atom_site_calc_flag
_atom_site_refinement_flags_posn
_atom_site_refinement_flags_adp
_atom_site_refinement_flags_occupancy
_atom_site_disorder_assembly
_atom_site_disorder_group
C1 C 0.67567(10) 0.7690(3) 0.57120(18) 0.0587(8) Uani 1 1 d . . . . .
H1 H 0.7000 0.7941 0.5625 0.070 Uiso 1 1 calc R U . . .
C6 C 0.64440(10) 0.7557(3) 0.49855(18) 0.0570(8) Uani 1 1 d . . . . .
H6 H 0.6531 0.6892 0.4707 0.068 Uiso 1 1 calc R U . . .
C5 C 0.60630(11) 0.7086(4) 0.5077(2) 0.0708(10) Uani 1 1 d . . . . .
H5A H 0.5868 0.7001 0.4608 0.085 Uiso 1 1 calc R U . . .
H5B H 0.5970 0.7719 0.5357 0.085 Uiso 1 1 calc R U . . .
C4 C 0.61267(16) 0.5763(4) 0.5461(3) 0.0953(15) Uani 1 1 d . . . . .
H4A H 0.6193 0.5115 0.5154 0.114 Uiso 1 1 calc R U . . .
H4B H 0.5887 0.5488 0.5543 0.114 Uiso 1 1 calc R U . . .
C3 C 0.64506(16) 0.5821(4) 0.6185(3) 0.0918(14) Uani 1 1 d . . . . .
H3A H 0.6366 0.6359 0.6519 0.110 Uiso 1 1 calc R U . . .
H3B H 0.6500 0.4946 0.6386 0.110 Uiso 1 1 calc R U . . .
C2 C 0.68201(14) 0.6378(4) 0.6106(2) 0.0810(12) Uani 1 1 d . . . . .
H2A H 0.6929 0.5760 0.5842 0.097 Uiso 1 1 calc R U . . .
H2B H 0.7007 0.6491 0.6581 0.097 Uiso 1 1 calc R U . . .
C7 C 0.69771(11) 0.9186(4) 0.6763(2) 0.0656(9) Uani 1 1 d . . . . .
H7A H 0.6881 0.9429 0.7158 0.079 Uiso 1 1 calc R U . . .
H7B H 0.7158 0.8467 0.6924 0.079 Uiso 1 1 calc R U . . .
C8 C 0.71807(11) 1.0312(3) 0.65700(19) 0.0619(9) Uani 1 1 d . . . . .
C9 C 0.75625(12) 1.0666(5) 0.6967(2) 0.0774(12) Uani 1 1 d . . . . .
H9 H 0.7707 1.0157 0.7353 0.093 Uiso 1 1 calc R U . . .
C10 C 0.77152(12) 1.1757(5) 0.6776(3) 0.0844(13) Uani 1 1 d . . . . .
H10 H 0.7966 1.2006 0.7039 0.101 Uiso 1 1 calc R U . . .
C11 C 0.75055(12) 1.2525(4) 0.6190(3) 0.0773(13) Uani 1 1 d . . . . .
C12 C 0.71275(11) 1.2083(3) 0.5804(2) 0.0626(9) Uani 1 1 d . . . . .
C13 C 0.76372(17) 1.3681(5) 0.5920(4) 0.1053(19) Uani 1 1 d . . . . .
H13 H 0.7884 1.4004 0.6161 0.126 Uiso 1 1 calc R U . . .
C14 C 0.74142(19) 1.4321(4) 0.5326(4) 0.104(2) Uani 1 1 d . . . . .
H14 H 0.7507 1.5085 0.5177 0.125 Uiso 1 1 calc R U . . .
C15 C 0.70417(16) 1.3839(4) 0.4929(3) 0.0850(13) Uani 1 1 d . . . . .
C16 C 0.68941(12) 1.2725(3) 0.5165(2) 0.0674(10) Uani 1 1 d . . . . .
C17 C 0.6807(2) 1.4413(4) 0.4298(4) 0.102(2) Uani 1 1 d . . . . .
H17 H 0.6891 1.5167 0.4124 0.123 Uiso 1 1 calc R U . . .
C18 C 0.6459(2) 1.3890(5) 0.3934(3) 0.1063(19) Uani 1 1 d . . . . .
H18 H 0.6306 1.4275 0.3509 0.128 Uiso 1 1 calc R U . . .
C19 C 0.63274(14) 1.2750(4) 0.4206(2) 0.0782(11) Uani 1 1 d . . . . .
H19 H 0.6088 1.2389 0.3953 0.094 Uiso 1 1 calc R U . . .
C20 C 0.60798(10) 0.8953(4) 0.39278(18) 0.0632(9) Uani 1 1 d . . . . .
H20A H 0.5997 0.8086 0.3738 0.076 Uiso 1 1 calc R U . . .
H20B H 0.6158 0.9433 0.3566 0.076 Uiso 1 1 calc R U . . .
C21 C 0.57476(11) 0.9647(3) 0.40747(19) 0.0573(8) Uani 1 1 d . . . . .
C22 C 0.53667(12) 0.9666(4) 0.3604(2) 0.0742(11) Uani 1 1 d . . . . .
H22 H 0.5304 0.9180 0.3180 0.089 Uiso 1 1 calc R U . . .
C23 C 0.50878(13) 1.0391(4) 0.3763(3) 0.0821(12) Uani 1 1 d . . . . .
H23 H 0.4835 1.0404 0.3449 0.098 Uiso 1 1 calc R U . . .
C24 C 0.51850(11) 1.1122(4) 0.4410(2) 0.0725(10) Uani 1 1 d . . . . .
C25 C 0.55674(9) 1.1035(3) 0.48671(19) 0.0589(8) Uani 1 1 d . . . . .
C26 C 0.49219(12) 1.1904(5) 0.4650(3) 0.0980(15) Uani 1 1 d . . . . .
H26 H 0.4665 1.1974 0.4360 0.118 Uiso 1 1 calc R U . . .
C27 C 0.50364(13) 1.2539(6) 0.5281(3) 0.0998(15) Uani 1 1 d . . . . .
H27 H 0.4856 1.3036 0.5420 0.120 Uiso 1 1 calc R U . . .
C28 C 0.54292(12) 1.2475(5) 0.5750(2) 0.0783(11) Uani 1 1 d . . . . .
C29 C 0.56965(10) 1.1714(3) 0.55388(19) 0.0585(8) Uani 1 1 d . . . . .
C30 C 0.55690(14) 1.3080(5) 0.6429(3) 0.0942(14) Uani 1 1 d . . . . .
H30 H 0.5402 1.3586 0.6600 0.113 Uiso 1 1 calc R U . . .
C31 C 0.59392(15) 1.2934(5) 0.6833(3) 0.0899(13) Uani 1 1 d . . . . .
H31 H 0.6029 1.3327 0.7285 0.108 Uiso 1 1 calc R U . . .
C32 C 0.61934(11) 1.2183(4) 0.6571(2) 0.0694(10) Uani 1 1 d . . . . .
H32 H 0.6452 1.2105 0.6852 0.083 Uiso 1 1 calc R U . . .
N1 N 0.66480(8) 0.8753(3) 0.61403(14) 0.0530(6) Uani 1 1 d . . . . .
N4 N 0.64169(8) 0.8835(3) 0.45953(15) 0.0571(7) Uani 1 1 d . . . . .
N2 N 0.69756(7) 1.1003(3) 0.60038(15) 0.0553(7) Uani 1 1 d . . . . .
N3 N 0.65415(10) 1.2192(3) 0.48157(17) 0.0657(8) Uani 1 1 d . . . . .
N5 N 0.58406(8) 1.0310(2) 0.46935(15) 0.0529(7) Uani 1 1 d . . . . .
N6 N 0.60752(8) 1.1584(3) 0.59355(15) 0.0570(7) Uani 1 1 d . . . . .
C1S C 0.4836(13) 0.522(4) 0.718(2) 0.173(6) Uani 0.217(6) 1 d D U P A 1
C2S C 0.5020(17) 0.636(3) 0.763(2) 0.173(6) Uani 0.217(6) 1 d D U P A 1
H2S1 H 0.4832 0.6790 0.7809 0.259 Uiso 0.217(6) 1 calc R U P A 1
H2S2 H 0.5116 0.6958 0.7349 0.259 Uiso 0.217(6) 1 calc R U P A 1
H2S3 H 0.5232 0.6057 0.8034 0.259 Uiso 0.217(6) 1 calc R U P A 1
N1S N 0.4674(14) 0.446(3) 0.680(2) 0.173(6) Uani 0.217(6) 1 d D U P A 1
C1S' C 0.4667(15) 0.495(3) 0.678(2) 0.173(6) Uani 0.283(6) 1 d D U P A 2
C2S' C 0.4804(10) 0.629(2) 0.669(2) 0.173(6) Uani 0.283(6) 1 d D U P A 2
H2S4 H 0.5036 0.6475 0.7079 0.259 Uiso 0.283(6) 1 calc R U P A 2
H2S5 H 0.4606 0.6910 0.6694 0.259 Uiso 0.283(6) 1 calc R U P A 2
H2S6 H 0.4858 0.6336 0.6239 0.259 Uiso 0.283(6) 1 calc R U P A 2
N1S' N 0.4574(9) 0.3931(19) 0.6844(17) 0.173(6) Uani 0.283(6) 1 d D U P A 2
F5 F 0.90951(9) 1.3682(4) 0.84230(15) 0.1227(11) Uani 1 1 d D . . . .
F6 F 0.91946(16) 1.2038(5) 0.7828(4) 0.214(2) Uani 1 1 d D . . . .
F7 F 0.86526(8) 1.3236(4) 0.73948(19) 0.1328(12) Uani 1 1 d D . . . .
F8 F 0.92264(11) 1.3950(6) 0.7402(2) 0.206(3) Uani 1 1 d D . . . .
Fe1 Fe 0.64151(2) 1.04034(4) 0.53829(2) 0.0515(2) Uani 1 1 d . . . . .
B2 B 0.90341(14) 1.3304(6) 0.7740(3) 0.0844(15) Uani 1 1 d D . . . .
B1 B 0.6993(4) 1.2401(18) 0.8415(9) 0.127(15) Uani 0.435(12) 1 d D . P A 1
F1 F 0.6920(5) 1.1273(14) 0.8730(15) 0.217(11) Uani 0.435(12) 1 d D . P A 1
F2 F 0.6647(3) 1.2997(13) 0.8297(7) 0.101(4) Uani 0.435(12) 1 d D . P A 1
F3 F 0.7097(4) 1.203(2) 0.7855(8) 0.233(12) Uani 0.435(12) 1 d D . P A 1
F4 F 0.7282(2) 1.3030(13) 0.8879(8) 0.132(5) Uani 0.435(12) 1 d D . P A 1
B1' B 0.6985(3) 1.2288(10) 0.8407(4) 0.051(4) Uani 0.565(12) 1 d D . P A 2
F1' F 0.6834(3) 1.1102(7) 0.8242(6) 0.138(4) Uani 0.565(12) 1 d D . P A 2
F2' F 0.6709(4) 1.3210(10) 0.8178(7) 0.173(6) Uani 0.565(12) 1 d D . P A 2
F3' F 0.7202(4) 1.2463(15) 0.7993(7) 0.224(8) Uani 0.565(12) 1 d D . P A 2
F4' F 0.7168(3) 1.2355(12) 0.9099(4) 0.132(4) Uani 0.565(12) 1 d D . P A 2
H1N H 0.6478(9) 0.844(3) 0.6327(17) 0.039(8) Uiso 1 1 d . . . . .
H4N H 0.6649(11) 0.890(3) 0.447(2) 0.067(10) Uiso 1 1 d . . . . .

loop_
_atom_site_aniso_label
_atom_site_aniso_U_11
_atom_site_aniso_U_22
_atom_site_aniso_U_33
_atom_site_aniso_U_23
_atom_site_aniso_U_13
_atom_site_aniso_U_12
C1 0.0564(19) 0.074(2) 0.0485(19) -0.0004(15) 0.0196(16) 0.0141(15)
C6 0.0572(19) 0.0647(18) 0.0528(19) -0.0076(14) 0.0226(16) 0.0082(14)
C5 0.069(2) 0.076(2) 0.072(3) -0.0124(18) 0.028(2) -0.0078(18)
C4 0.121(4) 0.064(2) 0.116(4) -0.007(2) 0.059(3) -0.017(2)
C3 0.132(4) 0.064(2) 0.084(3) 0.002(2) 0.040(3) 0.013(2)
C2 0.107(3) 0.073(2) 0.064(2) 0.0054(18) 0.028(2) 0.036(2)
C7 0.064(2) 0.081(2) 0.048(2) -0.0021(17) 0.0114(17) 0.0110(18)
C8 0.052(2) 0.084(2) 0.044(2) -0.0204(16) 0.0059(16) 0.0064(16)
C9 0.055(2) 0.104(3) 0.067(3) -0.035(2) 0.0087(19) 0.000(2)
C10 0.055(2) 0.115(3) 0.081(3) -0.044(3) 0.017(2) -0.008(2)
C11 0.072(3) 0.079(2) 0.100(3) -0.049(2) 0.055(3) -0.027(2)
C12 0.065(2) 0.066(2) 0.065(2) -0.0212(17) 0.0311(19) -0.0085(16)
C13 0.096(4) 0.091(3) 0.157(5) -0.058(3) 0.080(4) -0.035(3)
C14 0.129(5) 0.057(2) 0.173(6) -0.037(3) 0.114(5) -0.032(3)
C15 0.124(4) 0.057(2) 0.105(3) -0.010(2) 0.081(3) -0.003(2)
C16 0.085(3) 0.0545(18) 0.082(3) -0.0189(17) 0.055(2) -0.0106(17)
C17 0.161(6) 0.055(2) 0.132(5) -0.006(3) 0.106(5) -0.004(3)
C18 0.185(6) 0.074(3) 0.090(3) 0.024(2) 0.086(4) 0.034(3)
C19 0.106(3) 0.071(2) 0.063(2) 0.0041(18) 0.033(2) 0.006(2)
C20 0.063(2) 0.079(2) 0.0435(19) -0.0038(15) 0.0100(16) 0.0043(17)
C21 0.057(2) 0.071(2) 0.0405(18) 0.0013(14) 0.0096(16) -0.0003(14)
C22 0.068(3) 0.092(3) 0.053(2) -0.0126(17) 0.0053(19) -0.0011(18)
C23 0.052(2) 0.111(3) 0.071(3) -0.002(2) 0.001(2) 0.0073(19)
C24 0.053(2) 0.093(3) 0.068(3) -0.0029(19) 0.0137(19) 0.0008(18)
C25 0.0456(18) 0.072(2) 0.059(2) 0.0061(16) 0.0151(15) 0.0018(14)
C26 0.049(2) 0.137(4) 0.099(4) -0.013(3) 0.010(2) 0.020(2)
C27 0.062(3) 0.135(4) 0.100(4) -0.014(3) 0.022(3) 0.027(3)
C28 0.060(2) 0.105(3) 0.073(3) -0.011(2) 0.025(2) 0.009(2)
C29 0.0529(19) 0.0654(18) 0.061(2) 0.0033(15) 0.0233(17) 0.0026(14)
C30 0.081(3) 0.116(3) 0.092(3) -0.018(3) 0.038(3) 0.021(3)
C31 0.094(3) 0.109(3) 0.069(3) -0.025(2) 0.028(3) 0.008(3)
C32 0.068(2) 0.081(2) 0.057(2) -0.0096(17) 0.0169(19) 0.0040(17)
N1 0.0545(16) 0.0616(15) 0.0451(15) -0.0029(11) 0.0184(13) 0.0061(12)
N4 0.0505(16) 0.0713(17) 0.0496(16) -0.0013(12) 0.0155(13) 0.0058(12)
N2 0.0476(15) 0.0676(16) 0.0538(17) -0.0134(13) 0.0200(13) -0.0069(12)
N3 0.080(2) 0.0607(16) 0.0642(19) 0.0005(14) 0.0330(17) 0.0041(14)
N5 0.0457(15) 0.0644(16) 0.0466(16) 0.0007(11) 0.0111(12) -0.0010(11)
N6 0.0559(17) 0.0642(15) 0.0508(16) -0.0022(12) 0.0163(13) 0.0003(12)
C1S 0.200(13) 0.149(11) 0.232(14) -0.035(10) 0.157(12) -0.053(11)
C2S 0.200(13) 0.149(11) 0.232(14) -0.035(10) 0.157(12) -0.053(11)
N1S 0.200(13) 0.149(11) 0.232(14) -0.035(10) 0.157(12) -0.053(11)
C1S' 0.200(13) 0.149(11) 0.232(14) -0.035(10) 0.157(12) -0.053(11)
C2S' 0.200(13) 0.149(11) 0.232(14) -0.035(10) 0.157(12) -0.053(11)
N1S' 0.200(13) 0.149(11) 0.232(14) -0.035(10) 0.157(12) -0.053(11)
F5 0.097(2) 0.201(3) 0.0706(18) -0.0047(18) 0.0266(16) -0.010(2)
F6 0.187(5) 0.187(4) 0.281(7) -0.018(4) 0.090(5) 0.059(4)
F7 0.0669(17) 0.204(3) 0.116(2) -0.033(2) 0.0108(16) -0.0058(18)
F8 0.099(3) 0.401(7) 0.111(3) 0.107(4) 0.023(2) -0.050(4)
Fe1 0.0442(3) 0.0593(4) 0.0489(4) -0.00107(17) 0.0113(2) -0.00021(17)
B2 0.061(3) 0.138(5) 0.062(3) 0.009(3) 0.030(2) 0.000(3)
B1 0.040(11) 0.092(16) 0.22(3) -0.050(16) -0.010(12) 0.008(10)
F1 0.197(16) 0.152(12) 0.40(3) 0.125(16) 0.24(2) 0.063(11)
F2 0.063(5) 0.151(10) 0.089(6) -0.022(5) 0.024(5) 0.031(5)
F3 0.126(9) 0.44(3) 0.157(11) -0.179(16) 0.084(8) -0.024(13)
F4 0.060(4) 0.135(8) 0.193(12) -0.056(7) 0.027(5) -0.008(4)
B1' 0.074(10) 0.048(6) 0.042(5) -0.006(4) 0.035(6) -0.003(5)
F1' 0.149(7) 0.067(3) 0.174(8) 0.006(4) 0.011(7) -0.010(3)
F2' 0.194(12) 0.086(4) 0.153(9) -0.031(5) -0.073(7) 0.042(6)
F3' 0.213(12) 0.321(14) 0.201(13) -0.049(10) 0.156(11) -0.141(11)
F4' 0.125(7) 0.168(9) 0.071(4) -0.027(5) -0.018(4) 0.040(6)

loop_
_atom_type_symbol
_atom_type_description
_atom_type_scat_dispersion_real
_atom_type_scat_dispersion_imag
_atom_type_scat_source
C C 0.0033 0.0016 'International Tables Vol C Tables 4.2.6.8 and 6.1.1.4'
H H 0.0000 0.0000 'International Tables Vol C Tables 4.2.6.8 and 6.1.1.4'
B B 0.0013 0.0007 'International Tables Vol C Tables 4.2.6.8 and 6.1.1.4'
N N 0.0061 0.0033 'International Tables Vol C Tables 4.2.6.8 and 6.1.1.4'
F F 0.0171 0.0103 'International Tables Vol C Tables 4.2.6.8 and 6.1.1.4'
Fe Fe 0.3463 0.8444 'International Tables Vol C Tables 4.2.6.8 and 6.1.1.4'

loop_
_geom_angle_atom_site_label_1
_geom_angle_atom_site_label_2
_geom_angle_atom_site_label_3
_geom_angle
N1 C1 C6 109.6(3)
N1 C1 C2 112.5(3)
C6 C1 C2 110.0(3)
N1 C1 H1 108.2
C6 C1 H1 108.2
C2 C1 H1 108.2
N4 C6 C1 107.9(3)
N4 C6 C5 114.5(3)
C1 C6 C5 111.1(3)
N4 C6 H6 107.7
C1 C6 H6 107.7
C5 C6 H6 107.7
C6 C5 C4 109.4(3)
C6 C5 H5A 109.8
C4 C5 H5A 109.8
C6 C5 H5B 109.8
C4 C5 H5B 109.8
H5A C5 H5B 108.2
C5 C4 C3 111.9(4)
C5 C4 H4A 109.2
C3 C4 H4A 109.2
C5 C4 H4B 109.2
C3 C4 H4B 109.2
H4A C4 H4B 107.9
C2 C3 C4 111.8(4)
C2 C3 H3A 109.2
C4 C3 H3A 109.2
C2 C3 H3B 109.2
C4 C3 H3B 109.2
H3A C3 H3B 107.9
C3 C2 C1 112.5(3)
C3 C2 H2A 109.1
C1 C2 H2A 109.1
C3 C2 H2B 109.1
C1 C2 H2B 109.1
H2A C2 H2B 107.8
C8 C7 N1 111.3(3)
C8 C7 H7A 109.4
N1 C7 H7A 109.4
C8 C7 H7B 109.4
N1 C7 H7B 109.4
H7A C7 H7B 108.0
N2 C8 C9 121.5(4)
N2 C8 C7 115.5(3)
C9 C8 C7 122.9(4)
C10 C9 C8 118.6(4)
C10 C9 H9 120.7
C8 C9 H9 120.7
C9 C10 C11 121.6(4)
C9 C10 H10 119.2
C11 C10 H10 119.2
C10 C11 C12 116.4(4)
C10 C11 C13 127.1(5)
C12 C11 C13 116.4(5)
N2 C12 C11 121.6(4)
N2 C12 C16 116.4(3)
C11 C12 C16 122.0(4)
C14 C13 C11 122.1(5)
C14 C13 H13 118.9
C11 C13 H13 118.9
C13 C14 C15 120.9(4)
C13 C14 H14 119.6
C15 C14 H14 119.6
C17 C15 C16 116.3(5)
C17 C15 C14 123.7(5)
C16 C15 C14 120.0(5)
N3 C16 C15 123.9(4)
N3 C16 C12 117.5(3)
C15 C16 C12 118.5(4)
C18 C17 C15 120.9(5)
C18 C17 H17 119.5
C15 C17 H17 119.5
C17 C18 C19 119.6(5)
C17 C18 H18 120.2
C19 C18 H18 120.2
N3 C19 C18 121.0(5)
N3 C19 H19 119.5
C18 C19 H19 119.5
N4 C20 C21 111.2(3)
N4 C20 H20A 109.4
C21 C20 H20A 109.4
N4 C20 H20B 109.4
C21 C20 H20B 109.4
H20A C20 H20B 108.0
N5 C21 C22 120.5(3)
N5 C21 C20 114.8(3)
C22 C21 C20 124.6(3)
C23 C22 C21 120.5(4)
C23 C22 H22 119.8
C21 C22 H22 119.8
C22 C23 C24 119.5(4)
C22 C23 H23 120.3
C24 C23 H23 120.3
C25 C24 C23 117.4(3)
C25 C24 C26 117.1(4)
C23 C24 C26 125.4(4)
N5 C25 C24 122.0(3)
N5 C25 C29 115.8(3)
C24 C25 C29 122.2(3)
C27 C26 C24 121.5(4)
C27 C26 H26 119.2
C24 C26 H26 119.2
C26 C27 C28 121.9(4)
C26 C27 H27 119.1
C28 C27 H27 119.1
C29 C28 C30 116.1(4)
C29 C28 C27 118.5(4)
C30 C28 C27 125.3(4)
N6 C29 C28 123.8(3)
N6 C29 C25 117.5(3)
C28 C29 C25 118.7(3)
C31 C30 C28 120.6(4)
C31 C30 H30 119.7
C28 C30 H30 119.7
C30 C31 C32 119.7(4)
C30 C31 H31 120.1
C32 C31 H31 120.1
N6 C32 C31 122.0(4)
N6 C32 H32 119.0
C31 C32 H32 119.0
C7 N1 C1 113.0(3)
C7 N1 Fe1 111.1(2)
C1 N1 Fe1 106.90(19)
C7 N1 H1N 105(2)
C1 N1 H1N 108.2(19)
Fe1 N1 H1N 113(2)
C20 N4 C6 114.9(3)
C20 N4 Fe1 111.7(2)
C6 N4 Fe1 106.95(19)
C20 N4 H4N 109(2)
C6 N4 H4N 105(2)
Fe1 N4 H4N 109(2)
C8 N2 C12 120.2(3)
C8 N2 Fe1 121.0(2)
C12 N2 Fe1 118.7(2)
C19 N3 C16 118.2(4)
C19 N3 Fe1 129.4(3)
C16 N3 Fe1 112.3(2)
C21 N5 C25 120.1(3)
C21 N5 Fe1 121.7(2)
C25 N5 Fe1 118.0(2)
C32 N6 C29 117.6(3)
C32 N6 Fe1 129.4(2)
C29 N6 Fe1 113.0(2)
N1S C1S C2S 173(5)
C1S C2S H2S1 109.5
C1S C2S H2S2 109.5
H2S1 C2S H2S2 109.5
C1S C2S H2S3 109.5
H2S1 C2S H2S3 109.5
H2S2 C2S H2S3 109.5
N1S' C1S' C2S' 178(4)
C1S' C2S' H2S4 109.5
C1S' C2S' H2S5 109.5
H2S4 C2S' H2S5 109.5
C1S' C2S' H2S6 109.5
H2S4 C2S' H2S6 109.5
H2S5 C2S' H2S6 109.5
N5 Fe1 N2 165.47(10)
N5 Fe1 N4 74.85(10)
N2 Fe1 N4 113.51(10)
N5 Fe1 N6 75.40(10)
N2 Fe1 N6 98.22(10)
N4 Fe1 N6 147.80(11)
N5 Fe1 N1 119.12(10)
N2 Fe1 N1 74.88(11)
N4 Fe1 N1 80.25(10)
N6 Fe1 N1 104.02(10)
N5 Fe1 N3 91.95(11)
N2 Fe1 N3 74.98(12)
N4 Fe1 N3 101.62(11)
N6 Fe1 N3 91.40(10)
N1 Fe1 N3 147.74(12)
F8 B2 F5 114.5(5)
F8 B2 F7 114.1(4)
F5 B2 F7 110.1(4)
F8 B2 F6 105.4(5)
F5 B2 F6 102.1(5)
F7 B2 F6 109.7(5)
F3 B1 F4 109.8(13)
F3 B1 F2 118.4(14)
F4 B1 F2 113.4(13)
F3 B1 F1 106.0(14)
F4 B1 F1 109.0(15)
F2 B1 F1 99.1(12)
F3' B1' F4' 114.9(10)
F3' B1' F1' 104.9(9)
F4' B1' F1' 109.7(8)
F3' B1' F2' 103.1(10)
F4' B1' F2' 113.2(8)
F1' B1' F2' 110.5(10)

loop_
_geom_bond_atom_site_label_1
_geom_bond_atom_site_label_2
_geom_bond_distance
C1 N1 1.493(4)
C1 C6 1.520(5)
C1 C2 1.525(5)
C1 H1 0.9800
C6 N4 1.498(4)
C6 C5 1.521(5)
C6 H6 0.9800
C5 C4 1.527(6)
C5 H5A 0.9700
C5 H5B 0.9700
C4 C3 1.531(7)
C4 H4A 0.9700
C4 H4B 0.9700
C3 C2 1.504(7)
C3 H3A 0.9700
C3 H3B 0.9700
C2 H2A 0.9700
C2 H2B 0.9700
C7 C8 1.475(6)
C7 N1 1.481(4)
C7 H7A 0.9700
C7 H7B 0.9700
C8 N2 1.326(5)
C8 C9 1.406(5)
C9 C10 1.346(7)
C9 H9 0.9300
C10 C11 1.399(7)
C10 H10 0.9300
C11 C12 1.416(5)
C11 C13 1.431(7)
C12 N2 1.342(4)
C12 C16 1.430(6)
C13 C14 1.356(9)
C13 H13 0.9300
C14 C15 1.419(8)
C14 H14 0.9300
C15 C17 1.390(8)
C15 C16 1.393(5)
C16 N3 1.360(5)
C17 C18 1.350(8)
C17 H17 0.9300
C18 C19 1.419(6)
C18 H18 0.9300
C19 N3 1.330(5)
C19 H19 0.9300
C20 N4 1.488(4)
C20 C21 1.497(5)
C20 H20A 0.9700
C20 H20B 0.9700
C21 N5 1.332(4)
C21 C22 1.399(5)
C22 C23 1.362(6)
C22 H22 0.9300
C23 C24 1.412(6)
C23 H23 0.9300
C24 C25 1.398(5)
C24 C26 1.427(6)
C25 N5 1.359(4)
C25 C29 1.426(5)
C26 C27 1.338(7)
C26 H26 0.9300
C27 C28 1.434(6)
C27 H27 0.9300
C28 C29 1.398(5)
C28 C30 1.405(6)
C29 N6 1.356(4)
C30 C31 1.336(7)
C30 H30 0.9300
C31 C32 1.408(5)
C31 H31 0.9300
C32 N6 1.328(4)
C32 H32 0.9300
N1 Fe1 2.227(3)
N1 H1N 0.86(3)
N4 Fe1 2.219(3)
N4 H4N 0.95(4)
N2 Fe1 2.106(3)
N3 Fe1 2.253(3)
N5 Fe1 2.100(3)
N6 Fe1 2.223(3)
C1S N1S 1.109(9)
C1S C2S 1.482(9)
C2S H2S1 0.9600
C2S H2S2 0.9600
C2S H2S3 0.9600
C1S' N1S' 1.115(8)
C1S' C2S' 1.477(8)
C2S' H2S4 0.9600
C2S' H2S5 0.9600
C2S' H2S6 0.9600
F5 B2 1.336(6)
F6 B2 1.405(7)
F7 B2 1.338(5)
F8 B2 1.280(6)
B1 F3 1.314(16)
B1 F4 1.317(15)
B1 F2 1.347(14)
B1 F1 1.369(17)
B1' F3' 1.302(9)
B1' F4' 1.307(9)
B1' F1' 1.327(11)
B1' F2' 1.344(11)

loop_
_geom_torsion_atom_site_label_1
_geom_torsion_atom_site_label_2
_geom_torsion_atom_site_label_3
_geom_torsion_atom_site_label_4
_geom_torsion
N1 C1 C6 N4 60.6(3)
C2 C1 C6 N4 -175.2(3)
N1 C1 C6 C5 -65.7(4)
C2 C1 C6 C5 58.5(4)
N4 C6 C5 C4 178.4(3)
C1 C6 C5 C4 -59.0(4)
C6 C5 C4 C3 55.8(5)
C5 C4 C3 C2 -52.9(5)
C4 C3 C2 C1 52.3(5)
N1 C1 C2 C3 67.6(4)
C6 C1 C2 C3 -54.9(4)
N1 C7 C8 N2 21.8(4)
N1 C7 C8 C9 -160.0(3)
N2 C8 C9 C10 2.2(5)
C7 C8 C9 C10 -175.9(4)
C8 C9 C10 C11 -1.0(6)
C9 C10 C11 C12 -0.9(5)
C9 C10 C11 C13 -178.2(4)
C10 C11 C12 N2 1.8(5)
C13 C11 C12 N2 179.4(3)
C10 C11 C12 C16 -175.4(3)
C13 C11 C12 C16 2.1(5)
C10 C11 C13 C14 177.0(4)
C12 C11 C13 C14 -0.2(6)
C11 C13 C14 C15 -2.1(7)
C13 C14 C15 C17 -176.9(4)
C13 C14 C15 C16 2.6(6)
C17 C15 C16 N3 -0.1(5)
C14 C15 C16 N3 -179.6(3)
C17 C15 C16 C12 178.8(3)
C14 C15 C16 C12 -0.7(5)
N2 C12 C16 N3 -0.1(4)
C11 C12 C16 N3 177.3(3)
N2 C12 C16 C15 -179.0(3)
C11 C12 C16 C15 -1.7(5)
C16 C15 C17 C18 -1.1(6)
C14 C15 C17 C18 178.4(4)
C15 C17 C18 C19 1.0(7)
C17 C18 C19 N3 0.3(6)
N4 C20 C21 N5 16.5(4)
N4 C20 C21 C22 -165.7(3)
N5 C21 C22 C23 1.8(5)
C20 C21 C22 C23 -175.9(4)
C21 C22 C23 C24 -0.3(6)
C22 C23 C24 C25 -1.4(6)
C22 C23 C24 C26 -178.9(4)
C23 C24 C25 N5 1.9(5)
C26 C24 C25 N5 179.6(4)
C23 C24 C25 C29 -179.0(4)
C26 C24 C25 C29 -1.3(6)
C25 C24 C26 C27 0.7(7)
C23 C24 C26 C27 178.2(5)
C24 C26 C27 C28 0.3(9)
C26 C27 C28 C29 -0.7(8)
C26 C27 C28 C30 -178.0(5)
C30 C28 C29 N6 -2.7(6)
C27 C28 C29 N6 179.8(4)
C30 C28 C29 C25 177.6(4)
C27 C28 C29 C25 0.0(6)
N5 C25 C29 N6 0.4(4)
C24 C25 C29 N6 -178.8(3)
N5 C25 C29 C28 -179.8(3)
C24 C25 C29 C28 1.0(5)
C29 C28 C30 C31 1.0(7)
C27 C28 C30 C31 178.4(5)
C28 C30 C31 C32 0.9(8)
C30 C31 C32 N6 -1.4(7)
C8 C7 N1 C1 92.9(3)
C8 C7 N1 Fe1 -27.2(3)
C6 C1 N1 C7 -164.8(3)
C2 C1 N1 C7 72.4(4)
C6 C1 N1 Fe1 -42.2(3)
C2 C1 N1 Fe1 -165.0(3)
C21 C20 N4 C6 96.4(3)
C21 C20 N4 Fe1 -25.7(3)
C1 C6 N4 C20 -170.1(3)
C5 C6 N4 C20 -45.8(4)
C1 C6 N4 Fe1 -45.5(3)
C5 C6 N4 Fe1 78.8(3)
C9 C8 N2 C12 -1.4(5)
C7 C8 N2 C12 176.9(3)
C9 C8 N2 Fe1 176.7(2)
C7 C8 N2 Fe1 -5.0(4)
C11 C12 N2 C8 -0.7(5)
C16 C12 N2 C8 176.7(3)
C11 C12 N2 Fe1 -178.8(2)
C16 C12 N2 Fe1 -1.5(4)
C18 C19 N3 C16 -1.5(5)
C18 C19 N3 Fe1 179.8(3)
C15 C16 N3 C19 1.3(5)
C12 C16 N3 C19 -177.5(3)
C15 C16 N3 Fe1 -179.7(3)
C12 C16 N3 Fe1 1.4(4)
C22 C21 N5 C25 -1.4(5)
C20 C21 N5 C25 176.5(3)
C22 C21 N5 Fe1 -176.1(3)
C20 C21 N5 Fe1 1.8(4)
C24 C25 N5 C21 -0.5(5)
C29 C25 N5 C21 -179.6(3)
C24 C25 N5 Fe1 174.5(3)
C29 C25 N5 Fe1 -4.7(4)
C31 C32 N6 C29 -0.1(5)
C31 C32 N6 Fe1 177.9(3)
C28 C29 N6 C32 2.2(5)
C25 C29 N6 C32 -178.0(3)
C28 C29 N6 Fe1 -176.1(3)
C25 C29 N6 Fe1 3.7(4)
